data_7211335
loop_
_publ_author_name
'Qi, Xiao-Lin'
'Zhang, Chi'
'Wang, Bao-Ying'
'Xue, Wei'
'He, Chun-Ting'
'Liu, Si-Yang'
'Zhang, Wei-Xiong'
'Chen, Xiao-Ming'

_publ_section_title
;
 Two new polar coordination polymers with diamond networks:
 interpenetration and thermal phase transition
;
_journal_issue 45
_journal_name_full CrystEngComm
_journal_page_first 9530
_journal_paper_doi 10.1039/c3ce41111g
_journal_volume 15
_journal_year 2013
_chemical_formula_moiety C16H21Cu2N5O5
_chemical_formula_sum 'C16 H21 Cu2 N5 O5'
_chemical_formula_weight 490.46
_chemical_name_systematic
; 
 ? 
;
_space_group_IT_number 78
_symmetry_cell_setting tetragonal
_symmetry_space_group_name_Hall 'P 4cw'
_symmetry_space_group_name_H-M 'P 43'
_atom_sites_solution_hydrogens geom
_atom_sites_solution_primary direct
_atom_sites_solution_secondary difmap
_audit_creation_method SHELXL-97
_cell_angle_alpha 90.00
_cell_angle_beta 90.00
_cell_angle_gamma 90.00
_cell_formula_units_Z 4
_cell_length_a 10.99320(10)
_cell_length_b 10.99320(10)
_cell_length_c 18.0928(3)
_cell_measurement_temperature 300(2)
_cell_volume 2186.52(5)
_computing_cell_refinement
;
CrysAlisPro, Agilent Technologies,
Version 1.171.36.20 (release 27-06-2012 CrysAlis171 .NET)
(compiled Jul 11 2012,15:38:31)
;
_computing_data_collection
;
CrysAlisPro, Agilent Technologies,
Version 1.171.36.20 (release 27-06-2012 CrysAlis171 .NET)
(compiled Jul 11 2012,15:38:31)
;
_computing_data_reduction
;
CrysAlisPro, Agilent Technologies,
Version 1.171.36.20 (release 27-06-2012 CrysAlis171 .NET)
(compiled Jul 11 2012,15:38:31)
;
_computing_structure_refinement 'SHELXL-97 (Sheldrick, 1997)'
_computing_structure_solution 'SHELXS-97 (Sheldrick, 1990)'
_diffrn_ambient_temperature 300(2)
_diffrn_measured_fraction_theta_full 0.991
_diffrn_measured_fraction_theta_max 0.991
_diffrn_measurement_device_type 'Xcalibur, Sapphire3, Gemini ultra'
_diffrn_measurement_method '/w scan'
_diffrn_radiation_monochromator mirror
_diffrn_radiation_source 'Enhance Ultra (Cu) X-ray Source'
_diffrn_radiation_type CuK\a
_diffrn_radiation_wavelength 1.54178
_diffrn_reflns_av_R_equivalents 0.0552
_diffrn_reflns_av_sigmaI/netI 0.0463
_diffrn_reflns_limit_h_max 12
_diffrn_reflns_limit_h_min -8
_diffrn_reflns_limit_k_max 12
_diffrn_reflns_limit_k_min -10
_diffrn_reflns_limit_l_max 12
_diffrn_reflns_limit_l_min -20
_diffrn_reflns_number 4871
_diffrn_reflns_theta_full 62.47
_diffrn_reflns_theta_max 62.47
_diffrn_reflns_theta_min 4.02
_exptl_absorpt_coefficient_mu 2.703
_exptl_absorpt_correction_T_max 0.7738
_exptl_absorpt_correction_T_min 0.7738
_exptl_absorpt_correction_type multi-scan
_exptl_absorpt_process_details
;
CrysAlisPro, Agilent Technologies,
Version 1.171.36.20 (release 27-06-2012 CrysAlis171 .NET)
(compiled Jul 11 2012,15:38:31)
Empirical absorption correction using spherical harmonics,
 implemented in SCALE3 ABSPACK scaling algorithm.
;
_exptl_crystal_colour blue
_exptl_crystal_density_diffrn 1.490
_exptl_crystal_density_method 'not measured'
_exptl_crystal_description block
_exptl_crystal_F_000 1000
_exptl_crystal_size_max 0.10
_exptl_crystal_size_mid 0.10
_exptl_crystal_size_min 0.10
_refine_diff_density_max 0.503
_refine_diff_density_min -0.506
_refine_diff_density_rms 0.087
_refine_ls_abs_structure_details 'Flack H D (1983), Acta Cryst. A39, 876-881'
_refine_ls_abs_structure_Flack 0.04(5)
_refine_ls_extinction_method none
_refine_ls_goodness_of_fit_ref 1.054
_refine_ls_hydrogen_treatment constr
_refine_ls_matrix_type full
_refine_ls_number_parameters 290
_refine_ls_number_reflns 2502
_refine_ls_number_restraints 72
_refine_ls_restrained_S_all 1.069
_refine_ls_R_factor_all 0.0423
_refine_ls_R_factor_gt 0.0421
_refine_ls_shift/su_max 0.000
_refine_ls_shift/su_mean 0.000
_refine_ls_structure_factor_coef Fsqd
_refine_ls_weighting_details 'calc w=1/[\s^2^(Fo^2^)+(0.0510P)^2^+2.9573P] where P=(Fo^2^+2Fc^2^)/3'
_refine_ls_weighting_scheme calc
_refine_ls_wR_factor_gt 0.1028
_refine_ls_wR_factor_ref 0.1031
_reflns_number_gt 2490
_reflns_number_total 2502
_reflns_threshold_expression >2sigma(I)
_cod_data_source_file c3ce41111g.txt
_cod_data_source_block '[Cu2(mpc)2(DMA)]-300K-1'
_cod_depositor_comments
;
The following automatic conversions were performed:

'_symmetry_cell_setting' value 'Tetragonal' changed to 'tetragonal'
according to /home/saulius/struct/CIF-dictionaries/cif_core.dic
dictionary named 'cif_core.dic' version 2.4.2 from 2011-04-26.

Automatic conversion script
Id: cif_fix_values 1891 2012-01-12 08:04:46Z andrius 
;
_cod_original_sg_symbol_H-M P4(3)
_cod_database_code 7211335

loop_
_symmetry_equiv_pos_as_xyz
'x, y, z'
'-x, -y, z+1/2'
'-y, x, z+3/4'
'y, -x, z+1/4'

loop_
_atom_site_label
_atom_site_type_symbol
_atom_site_fract_x
_atom_site_fract_y
_atom_site_fract_z
_atom_site_U_iso_or_equiv
_atom_site_adp_type
_atom_site_occupancy
_atom_site_symmetry_multiplicity
_atom_site_calc_flag
_atom_site_refinement_flags
_atom_site_disorder_assembly
_atom_site_disorder_group
Cu1 Cu 0.38401(9) 0.10849(11) 0.85626(4) 0.0228(3) Uani 1 1 d . . .
Cu2 Cu 0.59227(9) -0.10138(10) 0.86542(4) 0.0223(3) Uani 1 1 d . . .
C1 C 0.1547(10) -0.0194(12) 0.7581(7) 0.057(3) Uani 1 1 d U . .
H1C H 0.1667 0.0342 0.7169 0.086 Uiso 1 1 calc R . .
H1B H 0.1387 0.0278 0.8017 0.086 Uiso 1 1 calc R . .
H1A H 0.0870 -0.0720 0.7484 0.086 Uiso 1 1 calc R . .
C2 C 0.4779(11) -0.3503(11) 0.7719(8) 0.065(4) Uani 1 1 d . . .
H2C H 0.4370 -0.4148 0.7976 0.098 Uiso 1 1 calc R . .
H2B H 0.5556 -0.3357 0.7944 0.098 Uiso 1 1 calc R . .
H2A H 0.4894 -0.3731 0.7211 0.098 Uiso 1 1 calc R . .
C3 C 0.2654(7) -0.0932(8) 0.7695(5) 0.0266(18) Uani 1 1 d . . .
C4 C 0.4051(9) -0.2408(8) 0.7755(5) 0.033(2) Uani 1 1 d . . .
C5 C 0.2879(7) -0.2093(8) 0.7453(4) 0.0274(15) Uani 1 1 d . . .
C6 C 0.2169(7) -0.2837(8) 0.6961(4) 0.0303(16) Uani 1 1 d . . .
C7 C 0.4938(10) 0.3333(9) 0.7395(6) 0.047(3) Uani 1 1 d U . .
H7C H 0.5012 0.3522 0.6878 0.070 Uiso 1 1 calc R . .
H7B H 0.5200 0.4018 0.7683 0.070 Uiso 1 1 calc R . .
H7A H 0.4104 0.3152 0.7508 0.070 Uiso 1 1 calc R . .
C8 C 0.8314(8) 0.0108(11) 0.7641(6) 0.044(3) Uani 1 1 d U . .
H8C H 0.8464 -0.0283 0.8106 0.066 Uiso 1 1 calc R . .
H8B H 0.8991 0.0621 0.7518 0.066 Uiso 1 1 calc R . .
H8A H 0.8211 -0.0497 0.7263 0.066 Uiso 1 1 calc R . .
C9 C 0.5708(7) 0.2260(8) 0.7572(4) 0.0258(19) Uani 1 1 d . . .
C10 C 0.7178(6) 0.0867(8) 0.7696(4) 0.0231(17) Uani 1 1 d U . .
C11 C 0.6917(7) 0.1969(8) 0.7347(4) 0.0258(15) Uani 1 1 d . . .
C12 C 0.7680(7) 0.2637(8) 0.6836(4) 0.0297(16) Uani 1 1 d . . .
C13 C 0.4656(16) 0.0012(14) 1.0127(7) 0.100(5) Uani 1 1 d U . .
C14 C 0.3705(18) -0.1012(13) 1.0286(11) 0.114(6) Uani 1 1 d U A .
H14C H 0.3405 -0.1332 0.9827 0.171 Uiso 1 1 calc R . .
H14B H 0.3040 -0.0681 1.0566 0.171 Uiso 1 1 calc R . .
H14A H 0.4085 -0.1653 1.0564 0.171 Uiso 1 1 calc R . .
N1 N 0.3566(6) -0.0467(6) 0.8075(4) 0.0207(15) Uani 1 1 d . . .
N2 N 0.4384(6) -0.1417(6) 0.8163(4) 0.0207(15) Uani 1 1 d . . .
N3 N 0.5348(7) 0.1368(7) 0.8031(5) 0.0334(18) Uani 1 1 d . . .
N4 N 0.6247(5) 0.0455(6) 0.8068(4) 0.0149(12) Uani 1 1 d U . .
O1 O 0.1151(6) -0.2487(7) 0.6705(4) 0.050(2) Uani 1 1 d . . .
O2 O 0.2528(5) -0.3904(6) 0.6754(3) 0.0370(16) Uani 1 1 d . . .
O3 O 0.7323(6) 0.3657(6) 0.6561(4) 0.0374(16) Uani 1 1 d . . .
O4 O 0.8709(5) 0.2288(7) 0.6642(4) 0.047(2) Uani 1 1 d . . .
O5 O 0.4952(5) 0.0162(5) 0.9492(3) 0.0428(12) Uani 1 1 d . A .
N5 N 0.459(2) 0.071(2) 1.0660(11) 0.093(6) Uani 0.555(15) 1 d PU A 1
C16 C 0.568(3) 0.180(3) 1.0484(16) 0.088(8) Uani 0.555(15) 1 d PU A 1
H16C H 0.6047 0.1635 1.0014 0.132 Uiso 0.555(15) 1 calc PR A 1
H16B H 0.6283 0.1772 1.0865 0.132 Uiso 0.555(15) 1 calc PR A 1
H16A H 0.5302 0.2585 1.0476 0.132 Uiso 0.555(15) 1 calc PR A 1
C15 C 0.435(3) 0.086(3) 1.1413(15) 0.108(8) Uani 0.555(15) 1 d PU A 1
H15C H 0.3572 0.0527 1.1529 0.162 Uiso 0.555(15) 1 calc PR A 1
H15B H 0.4362 0.1714 1.1532 0.162 Uiso 0.555(15) 1 calc PR A 1
H15A H 0.4970 0.0453 1.1695 0.162 Uiso 0.555(15) 1 calc PR A 1
N5' N 0.564(3) 0.014(3) 1.060(2) 0.114(11) Uani 0.445(15) 1 d PU A 2
C15' C 0.544(7) -0.009(6) 1.144(4) 0.22(3) Uani 0.445(15) 1 d PU A 2
H15F H 0.6193 0.0026 1.1700 0.330 Uiso 0.445(15) 1 calc PR A 2
H15E H 0.5157 -0.0905 1.1516 0.330 Uiso 0.445(15) 1 calc PR A 2
H15D H 0.4845 0.0474 1.1628 0.330 Uiso 0.445(15) 1 calc PR A 2
C16' C 0.654(3) 0.104(3) 1.033(2) 0.083(9) Uani 0.445(15) 1 d PU A 2
H16F H 0.6918 0.0739 0.9885 0.125 Uiso 0.445(15) 1 calc PR A 2
H16E H 0.7148 0.1169 1.0699 0.125 Uiso 0.445(15) 1 calc PR A 2
H16D H 0.6137 0.1797 1.0222 0.125 Uiso 0.445(15) 1 calc PR A 2

loop_
_atom_site_aniso_label
_atom_site_aniso_U_11
_atom_site_aniso_U_22
_atom_site_aniso_U_33
_atom_site_aniso_U_23
_atom_site_aniso_U_13
_atom_site_aniso_U_12
Cu1 0.0190(5) 0.0256(7) 0.0238(7) -0.0085(5) 0.0096(6) -0.0011(4)
Cu2 0.0173(5) 0.0270(7) 0.0227(7) 0.0112(5) -0.0078(6) -0.0039(4)
C1 0.036(5) 0.056(6) 0.080(7) -0.018(5) -0.029(5) 0.011(5)
C2 0.053(7) 0.039(6) 0.105(9) -0.009(6) -0.054(7) 0.022(5)
C3 0.024(4) 0.026(4) 0.030(4) -0.010(4) 0.001(3) 0.001(4)
C4 0.048(5) 0.024(4) 0.028(4) -0.009(4) -0.014(5) -0.001(5)
C5 0.019(4) 0.030(4) 0.033(4) -0.016(4) -0.008(3) 0.004(3)
C6 0.025(4) 0.035(5) 0.031(4) -0.022(4) -0.012(4) 0.007(3)
C7 0.030(4) 0.044(5) 0.066(6) 0.030(5) 0.016(4) 0.028(4)
C8 0.022(4) 0.060(5) 0.050(5) 0.017(5) 0.025(4) 0.015(4)
C9 0.022(4) 0.028(4) 0.028(4) 0.021(4) -0.001(4) 0.006(4)
C10 0.011(3) 0.028(4) 0.030(4) 0.016(4) 0.004(3) 0.013(3)
C11 0.017(4) 0.028(4) 0.033(4) 0.020(4) 0.007(3) 0.007(3)
C12 0.029(4) 0.029(4) 0.031(4) 0.018(4) 0.010(4) 0.003(3)
C13 0.149(15) 0.107(11) 0.045(6) -0.004(6) -0.021(8) -0.024(8)
C14 0.157(17) 0.077(10) 0.108(12) 0.005(9) 0.032(13) -0.020(9)
N1 0.022(3) 0.024(3) 0.016(3) -0.007(3) -0.006(3) 0.012(3)
N2 0.011(3) 0.023(3) 0.029(4) 0.008(3) 0.005(3) -0.003(3)
N3 0.035(4) 0.032(4) 0.033(4) 0.004(4) 0.010(4) 0.019(3)
N4 0.007(2) 0.021(3) 0.017(3) 0.004(2) -0.003(3) 0.005(2)
O1 0.030(3) 0.053(4) 0.066(5) -0.023(4) -0.025(3) 0.017(4)
O2 0.029(3) 0.037(3) 0.046(4) -0.024(3) -0.015(3) 0.008(3)
O3 0.030(3) 0.039(3) 0.044(4) 0.030(3) 0.014(3) 0.010(3)
O4 0.021(3) 0.047(4) 0.073(5) 0.029(4) 0.026(3) 0.009(3)
O5 0.063(4) 0.051(4) 0.014(2) 0.005(3) 0.000(2) 0.002(2)
N5 0.118(11) 0.105(9) 0.056(7) -0.017(7) -0.004(8) -0.004(8)
C16 0.092(11) 0.088(11) 0.084(11) 0.003(9) -0.010(9) -0.023(9)
C15 0.125(12) 0.123(12) 0.077(8) -0.017(9) 0.010(9) -0.002(9)
N5' 0.115(13) 0.117(13) 0.110(14) -0.006(10) -0.010(10) -0.025(9)
C15' 0.22(3) 0.22(3) 0.22(3) 0.003(11) -0.002(11) -0.003(11)
C16' 0.084(12) 0.079(12) 0.087(12) -0.011(9) 0.000(9) -0.030(9)

loop_
_atom_type_symbol
_atom_type_description
_atom_type_scat_dispersion_real
_atom_type_scat_dispersion_imag
_atom_type_scat_source
C C 0.0181 0.0091 'International Tables Vol C Tables 4.2.6.8 and 6.1.1.4'
H H 0.0000 0.0000 'International Tables Vol C Tables 4.2.6.8 and 6.1.1.4'
N N 0.0311 0.0180 'International Tables Vol C Tables 4.2.6.8 and 6.1.1.4'
O O 0.0492 0.0322 'International Tables Vol C Tables 4.2.6.8 and 6.1.1.4'
Cu Cu -1.9646 0.5888 'International Tables Vol C Tables 4.2.6.8 and 6.1.1.4'

loop_
_geom_angle_atom_site_label_1
_geom_angle_atom_site_label_2
_geom_angle_atom_site_label_3
_geom_angle
_geom_angle_site_symmetry_1
_geom_angle_site_symmetry_3
N3 Cu1 N1 92.8(3) . .
N3 Cu1 O3 99.8(3) . 4_565
N1 Cu1 O3 165.2(3) . 4_565
N3 Cu1 O4 164.3(3) . 4_565
N1 Cu1 O4 101.7(3) . 4_565
O3 Cu1 O4 65.0(2) 4_565 4_565
N3 Cu1 O5 88.8(3) . .
N1 Cu1 O5 91.6(2) . .
O3 Cu1 O5 96.3(3) 4_565 .
O4 Cu1 O5 96.8(3) 4_565 .
N3 Cu1 C12 132.9(3) . 4_565
N1 Cu1 C12 133.5(3) . 4_565
O3 Cu1 C12 33.1(3) 4_565 4_565
O4 Cu1 C12 31.9(3) 4_565 4_565
O5 Cu1 C12 96.8(2) . 4_565
N2 Cu2 N4 95.6(2) . .
N2 Cu2 O2 98.1(3) . 4_655
N4 Cu2 O2 164.1(3) . 4_655
N2 Cu2 O1 162.6(3) . 4_655
N4 Cu2 O1 99.8(3) . 4_655
O2 Cu2 O1 65.6(2) 4_655 4_655
N2 Cu2 O5 91.5(2) . .
N4 Cu2 O5 88.7(2) . .
O2 Cu2 O5 99.1(2) 4_655 .
O1 Cu2 O5 96.9(3) 4_655 .
N2 Cu2 C6 130.9(3) . 4_655
N4 Cu2 C6 132.0(3) . 4_655
O2 Cu2 C6 33.1(3) 4_655 4_655
O1 Cu2 C6 32.5(3) 4_655 4_655
O5 Cu2 C6 99.5(2) . 4_655
C3 C1 H1C 109.5 . .
C3 C1 H1B 109.5 . .
H1C C1 H1B 109.5 . .
C3 C1 H1A 109.5 . .
H1C C1 H1A 109.5 . .
H1B C1 H1A 109.5 . .
C4 C2 H2C 109.5 . .
C4 C2 H2B 109.5 . .
H2C C2 H2B 109.5 . .
C4 C2 H2A 109.5 . .
H2C C2 H2A 109.5 . .
H2B C2 H2A 109.5 . .
N1 C3 C5 113.0(8) . .
N1 C3 C1 119.1(8) . .
C5 C3 C1 128.0(8) . .
N2 C4 C2 122.7(9) . .
N2 C4 C5 104.6(8) . .
C2 C4 C5 132.6(8) . .
C3 C5 C6 128.9(10) . .
C3 C5 C4 105.3(6) . .
C6 C5 C4 125.6(9) . .
O1 C6 O2 116.0(6) . .
O1 C6 C5 122.1(9) . .
O2 C6 C5 121.9(9) . .
O1 C6 Cu2 58.5(4) . 3_544
O2 C6 Cu2 57.5(4) . 3_544
C5 C6 Cu2 179.4(8) . 3_544
C9 C7 H7C 109.5 . .
C9 C7 H7B 109.5 . .
H7C C7 H7B 109.5 . .
C9 C7 H7A 109.5 . .
H7C C7 H7A 109.5 . .
H7B C7 H7A 109.5 . .
C10 C8 H8C 109.5 . .
C10 C8 H8B 109.5 . .
H8C C8 H8B 109.5 . .
C10 C8 H8A 109.5 . .
H8C C8 H8A 109.5 . .
H8B C8 H8A 109.5 . .
N3 C9 C11 106.8(7) . .
N3 C9 C7 122.9(8) . .
C11 C9 C7 130.3(7) . .
N4 C10 C11 111.9(7) . .
N4 C10 C8 119.5(7) . .
C11 C10 C8 128.5(8) . .
C10 C11 C9 104.9(6) . .
C10 C11 C12 127.6(9) . .
C9 C11 C12 127.5(9) . .
O4 C12 O3 115.9(6) . .
O4 C12 C11 123.4(9) . .
O3 C12 C11 120.7(9) . .
O4 C12 Cu1 58.8(4) . 3_654
O3 C12 Cu1 57.2(4) . 3_654
C11 C12 Cu1 176.0(7) . 3_654
O5 C13 N5 132.4(17) . .
O5 C13 N5' 111(2) . .
N5 C13 N5' 60.1(18) . .
O5 C13 C14 117.1(13) . .
N5 C13 C14 105.3(18) . .
N5' C13 C14 119.1(19) . .
C13 C14 H14C 109.5 . .
C13 C14 H14B 109.5 . .
H14C C14 H14B 109.5 . .
C13 C14 H14A 109.5 . .
H14C C14 H14A 109.5 . .
H14B C14 H14A 109.5 . .
C3 N1 N2 105.1(7) . .
C3 N1 Cu1 134.0(6) . .
N2 N1 Cu1 120.5(5) . .
C4 N2 N1 111.4(7) . .
C4 N2 Cu2 131.0(6) . .
N1 N2 Cu2 116.2(5) . .
C9 N3 N4 109.9(8) . .
C9 N3 Cu1 132.4(6) . .
N4 N3 Cu1 117.5(6) . .
C10 N4 N3 106.2(7) . .
C10 N4 Cu2 134.9(5) . .
N3 N4 Cu2 118.9(6) . .
C6 O1 Cu2 89.0(5) . 3_544
C6 O2 Cu2 89.3(5) . 3_544
C12 O3 Cu1 89.7(5) . 3_654
C12 O4 Cu1 89.3(5) . 3_654
C13 O5 Cu2 133.5(9) . .
C13 O5 Cu1 127.6(10) . .
Cu2 O5 Cu1 90.72(17) . .
C13 N5 C15 148(3) . .
C13 N5 C16 104(2) . .
C15 N5 C16 103(2) . .
C13 N5' C16' 113(3) . .
C13 N5' C15' 118(4) . .
C16' N5' C15' 122(4) . .
N5' C15' H15F 109.5 . .
N5' C15' H15E 109.5 . .
H15F C15' H15E 109.5 . .
N5' C15' H15D 109.5 . .
H15F C15' H15D 109.5 . .
H15E C15' H15D 109.5 . .
N5' C16' H16F 109.5 . .
N5' C16' H16E 109.5 . .
H16F C16' H16E 109.5 . .
N5' C16' H16D 109.5 . .
H16F C16' H16D 109.5 . .
H16E C16' H16D 109.5 . .

loop_
_geom_bond_atom_site_label_1
_geom_bond_atom_site_label_2
_geom_bond_distance
_geom_bond_site_symmetry_2
Cu1 N3 1.941(8) .
Cu1 N1 1.944(7) .
Cu1 O3 1.979(6) 4_565
Cu1 O4 2.016(7) 4_565
Cu1 O5 2.313(5) .
Cu1 C12 2.356(6) 4_565
Cu2 N2 1.961(7) .
Cu2 N4 1.965(6) .
Cu2 O2 1.997(6) 4_655
Cu2 O1 2.018(7) 4_655
Cu2 O5 2.260(5) .
Cu2 C6 2.366(6) 4_655
C1 C3 1.476(14) .
C1 H1C 0.9600 .
C1 H1B 0.9600 .
C1 H1A 0.9600 .
C2 C4 1.446(14) .
C2 H2C 0.9600 .
C2 H2B 0.9600 .
C2 H2A 0.9600 .
C3 N1 1.319(10) .
C3 C5 1.372(13) .
C4 N2 1.367(10) .
C4 C5 1.442(14) .
C5 C6 1.439(9) .
C6 O1 1.271(11) .
C6 O2 1.293(12) .
C6 Cu2 2.367(6) 3_544
C7 C9 1.488(12) .
C7 H7C 0.9600 .
C7 H7B 0.9600 .
C7 H7A 0.9600 .
C8 C10 1.505(12) .
C8 H8C 0.9600 .
C8 H8B 0.9600 .
C8 H8A 0.9600 .
C9 N3 1.345(11) .
C9 C11 1.426(12) .
C10 N4 1.306(9) .
C10 C11 1.396(11) .
C11 C12 1.448(9) .
C12 O4 1.245(11) .
C12 O3 1.288(10) .
C12 Cu1 2.356(6) 3_654
C13 O5 1.205(15) .
C13 N5 1.24(2) .
C13 N5' 1.38(4) .
C13 C14 1.564(18) .
C14 H14C 0.9600 .
C14 H14B 0.9600 .
C14 H14A 0.9600 .
N1 N2 1.388(8) .
N3 N4 1.411(8) .
O1 Cu2 2.018(7) 3_544
O2 Cu2 1.997(6) 3_544
O3 Cu1 1.979(6) 3_654
O4 Cu1 2.016(7) 3_654
N5 C15 1.40(3) .
N5 C16 1.72(3) .
C16 H16C 0.9600 .
C16 H16B 0.9600 .
C16 H16A 0.9600 .
C15 H15C 0.9600 .
C15 H15B 0.9600 .
C15 H15A 0.9600 .
N5' C16' 1.48(4) .
N5' C15' 1.57(8) .
C15' H15F 0.9600 .
C15' H15E 0.9600 .
C15' H15D 0.9600 .
C16' H16F 0.9600 .
C16' H16E 0.9600 .
C16' H16D 0.9600 .
